data_2231033
loop_
_publ_author_name
'Zhu, Jing'
'Ren, Zhi-Dong'
'Liu, Yang'
'Zhao, Lei'
'Wu, Yong'

_publ_section_title
;
 6-Allyl-8-methoxy-3-phenyl-3,4-dihydro-2<i>H</i>-benzo[<i>e</i>][1,3]oxazine
;
_journal_coeditor_code BX2360
_journal_issue 8
_journal_name_full 'Acta Crystallographica Section E'
_journal_page_first o2056
_journal_paper_doi 10.1107/S1600536811027474
_journal_volume 67
_journal_year 2011
_chemical_formula_iupac 'C18 H19 N O2'
_chemical_formula_moiety 'C18 H19 N O2'
_chemical_formula_sum 'C18 H19 N O2'
_chemical_formula_weight 281.34
_chemical_name_systematic
;
6-Allyl-8-methoxy-3-phenyl-3,4-dihydro-2<i>H</i>-benzo[<i>e</i>][1,3]oxazine
;
_space_group_crystal_system triclinic
_space_group_IT_number 2
_space_group_name_Hall '-P 1'
_space_group_name_H-M_alt 'P -1'
_symmetry_space_group_name_Hall '-P 1'
_symmetry_space_group_name_H-M 'P -1'
_atom_sites_solution_hydrogens geom
_atom_sites_solution_primary direct
_atom_sites_solution_secondary difmap
_audit_creation_method
;
  Olex2 1.1
  (compiled 2011.02.15 svn.r1672, GUI svn.r3494)
;
_cell_angle_alpha 99.193(5)
_cell_angle_beta 98.900(5)
_cell_angle_gamma 115.476(6)
_cell_formula_units_Z 2
_cell_length_a 8.4087(5)
_cell_length_b 9.4852(5)
_cell_length_c 10.7735(7)
_cell_measurement_reflns_used 3645
_cell_measurement_temperature 291.15
_cell_measurement_theta_max 71.9306
_cell_measurement_theta_min 4.2907
_cell_volume 741.30(9)
_computing_cell_refinement 'CrysAlis PRO (Oxford Diffraction, 2010)'
_computing_data_collection 'CrysAlis PRO (Oxford Diffraction, 2010)'
_computing_data_reduction 'CrysAlis PRO (Oxford Diffraction, 2010)'
_computing_molecular_graphics 'OLEX2 (Dolomanov <i>et al.</i>, 2009)'
_computing_publication_material 'OLEX2 (Dolomanov <i>et al.</i>, 2009)'
_computing_structure_refinement 'SHELXL97 (Sheldrick, 2008)'
_computing_structure_solution 'SHELXL97 (Sheldrick, 2008)'
_diffrn_ambient_temperature 291.15
_diffrn_detector_area_resol_mean 16.2312
_diffrn_measured_fraction_theta_full 0.999
_diffrn_measured_fraction_theta_max 0.999
_diffrn_measurement_device_type 'Oxford Diffraction Xcalibur, Eos, Gemini'
_diffrn_measurement_method '\w scans'
_diffrn_radiation_monochromator graphite
_diffrn_radiation_type 'Cu K\a'
_diffrn_radiation_wavelength 1.5418
_diffrn_reflns_av_R_equivalents 0.0151
_diffrn_reflns_limit_h_max 10
_diffrn_reflns_limit_h_min -10
_diffrn_reflns_limit_k_max 8
_diffrn_reflns_limit_k_min -11
_diffrn_reflns_limit_l_max 11
_diffrn_reflns_limit_l_min -12
_diffrn_reflns_number 5471
_diffrn_reflns_theta_full 67.07
_diffrn_reflns_theta_max 67.07
_diffrn_reflns_theta_min 4.29
_exptl_absorpt_coefficient_mu 0.651
_exptl_absorpt_correction_T_max 1.00000
_exptl_absorpt_correction_T_min 0.65925
_exptl_absorpt_correction_type multi-scan
_exptl_absorpt_process_details
;
CrysAlis PRO (Oxford Diffraction, 2010)
;
_exptl_crystal_colour colourless
_exptl_crystal_density_diffrn 1.260
_exptl_crystal_density_method 'not measured'
_exptl_crystal_description prismatics
_exptl_crystal_F_000 300
_exptl_crystal_size_max 0.20
_exptl_crystal_size_mid 0.18
_exptl_crystal_size_min 0.18
_refine_diff_density_max 0.477
_refine_diff_density_min -0.495
_refine_ls_extinction_coef 0.0088(14)
_refine_ls_extinction_expression Fc^*^=kFc[1+0.001xFc^2^\l^3^/sin(2\q)]^-1/4^
_refine_ls_extinction_method SHELXL
_refine_ls_goodness_of_fit_ref 1.048
_refine_ls_hydrogen_treatment constr
_refine_ls_matrix_type full
_refine_ls_number_parameters 190
_refine_ls_number_reflns 2644
_refine_ls_number_restraints 0
_refine_ls_restrained_S_all 1.048
_refine_ls_R_factor_all 0.0536
_refine_ls_R_factor_gt 0.0473
_refine_ls_shift/su_max 0.000
_refine_ls_shift/su_mean 0.000
_refine_ls_structure_factor_coef Fsqd
_refine_ls_weighting_details 'calc w=1/[\s^2^(Fo^2^)+(0.0696P)^2^+0.1724P] where P=(Fo^2^+2Fc^2^)/3'
_refine_ls_weighting_scheme calc
_refine_ls_wR_factor_gt 0.1292
_refine_ls_wR_factor_ref 0.1366
_reflns_number_gt 2282
_reflns_number_total 2644
_reflns_threshold_expression I>2\s(I)
_cod_data_source_file bx2360.cif
_cod_data_source_block I
_cod_database_code 2231033
_cod_database_fobs_code 2231033

loop_
_space_group_symop_id
_space_group_symop_operation_xyz
1 'x, y, z'
2 '-x, -y, -z'

loop_
_atom_site_type_symbol
_atom_site_label
_atom_site_fract_x
_atom_site_fract_y
_atom_site_fract_z
_atom_site_U_iso_or_equiv
_atom_site_adp_type
_atom_site_calc_flag
_atom_site_refinement_flags
_atom_site_occupancy
_atom_site_symmetry_multiplicity
_atom_site_disorder_assembly
_atom_site_disorder_group
O O1 0.42456(15) 0.62744(13) 0.74629(10) 0.0489(3) Uani d . 1 1 . .
O O2 0.70231(17) 0.91501(15) 0.80687(12) 0.0603(4) Uani d . 1 1 . .
N N1 0.16240(18) 0.42342(15) 0.79032(13) 0.0462(3) Uani d . 1 1 . .
C C1 -0.0068(2) 0.5813(2) 0.80579(17) 0.0524(4) Uani d . 1 1 . .
H H1 0.0679 0.6433 0.8878 0.063 Uiso calc R 1 1 . .
C C2 -0.1479(3) 0.6089(3) 0.7517(2) 0.0664(5) Uani d . 1 1 . .
H H2 -0.1677 0.6888 0.7980 0.080 Uiso calc R 1 1 . .
C C3 -0.2584(3) 0.5198(3) 0.6308(2) 0.0721(6) Uani d . 1 1 . .
H H3 -0.3528 0.5391 0.5950 0.087 Uiso calc R 1 1 . .
C C4 -0.2286(3) 0.4014(3) 0.5626(2) 0.0708(6) Uani d . 1 1 . .
H H4 -0.3028 0.3410 0.4801 0.085 Uiso calc R 1 1 . .
C C5 -0.0896(2) 0.3719(2) 0.61587(17) 0.0579(5) Uani d . 1 1 . .
H H5 -0.0713 0.2911 0.5693 0.070 Uiso calc R 1 1 . .
C C6 0.0235(2) 0.46179(18) 0.73834(15) 0.0439(4) Uani d . 1 1 . .
C C7 0.3052(2) 0.45678(19) 0.72467(17) 0.0494(4) Uani d . 1 1 . .
H H7A 0.2516 0.4097 0.6322 0.059 Uiso calc R 1 1 . .
H H7B 0.3766 0.4053 0.7539 0.059 Uiso calc R 1 1 . .
C C8 0.2421(2) 0.4814(2) 0.93066(16) 0.0495(4) Uani d . 1 1 . .
H H8A 0.2835 0.4084 0.9594 0.059 Uiso calc R 1 1 . .
H H8B 0.1492 0.4807 0.9743 0.059 Uiso calc R 1 1 . .
C C9 0.4001(2) 0.65000(19) 0.96899(15) 0.0443(4) Uani d . 1 1 . .
C C10 0.4830(2) 0.71108(19) 0.87442(15) 0.0433(4) Uani d . 1 1 . .
C C11 0.6315(2) 0.86659(19) 0.90761(16) 0.0475(4) Uani d . 1 1 . .
C C12 0.6934(2) 0.9570(2) 1.03462(18) 0.0555(4) Uani d . 1 1 . .
H H12 0.7927 1.0595 1.0567 0.067 Uiso calc R 1 1 . .
C C13 0.6105(3) 0.8981(2) 1.13087(17) 0.0566(4) Uani d . 1 1 A .
C C14 0.4646(2) 0.7445(2) 1.09664(16) 0.0517(4) Uani d . 1 1 . .
H H14 0.4085 0.7035 1.1599 0.062 Uiso calc R 1 1 . .
C C15 0.6797(5) 1.0036(3) 1.2695(2) 0.0958(6) Uani d . 1 1 . .
H H15A 0.7676 1.1113 1.2695 0.115 Uiso calc PR 0.662(4) 1 A 1
H H15B 0.5782 1.0117 1.2961 0.115 Uiso calc PR 0.662(4) 1 A 1
H H15C 0.8114 1.0521 1.2917 0.115 Uiso calc PR 0.338(4) 1 A 2
H H15D 0.6483 1.0908 1.2695 0.115 Uiso calc PR 0.338(4) 1 A 2
C C16 0.7611(5) 0.9503(4) 1.3628(3) 0.0737(8) Uani d P 0.662(4) 1 A 1
H H16 0.8657 0.9456 1.3499 0.088 Uiso calc PR 0.662(4) 1 A 1
C C17 0.7103(4) 0.9065(3) 1.4652(2) 0.0958(6) Uani d . 1 1 . .
H H17A 0.6068 0.9083 1.4840 0.115 Uiso calc PR 0.662(4) 1 A 1
H H17B 0.7776 0.8736 1.5192 0.115 Uiso calc PR 0.662(4) 1 A 1
H H17C 0.8326 0.9343 1.4744 0.115 Uiso calc PR 0.338(4) 1 A 2
H H17D 0.6501 0.8585 1.5244 0.115 Uiso calc PR 0.338(4) 1 A 2
C C18 0.8505(3) 1.0730(2) 0.8341(2) 0.0700(6) Uani d . 1 1 . .
H H18A 0.8854 1.0930 0.7554 0.105 Uiso calc R 1 1 . .
H H18B 0.9516 1.0816 0.8959 0.105 Uiso calc R 1 1 . .
H H18C 0.8144 1.1509 0.8692 0.105 Uiso calc R 1 1 . .
C C16A 0.6213(10) 0.9354(8) 1.3672(6) 0.0737(8) Uani d P 0.338(4) 1 A 2
H H16A 0.4995 0.9041 1.3648 0.088 Uiso calc PR 0.338(4) 1 A 2

loop_
_atom_site_aniso_label
_atom_site_aniso_U_11
_atom_site_aniso_U_22
_atom_site_aniso_U_33
_atom_site_aniso_U_12
_atom_site_aniso_U_13
_atom_site_aniso_U_23
O1 0.0500(6) 0.0476(6) 0.0440(6) 0.0192(5) 0.0114(5) 0.0092(5)
O2 0.0589(7) 0.0502(7) 0.0648(8) 0.0165(6) 0.0224(6) 0.0160(6)
N1 0.0484(7) 0.0398(7) 0.0461(7) 0.0182(6) 0.0075(6) 0.0107(5)
C1 0.0509(9) 0.0496(9) 0.0533(9) 0.0213(7) 0.0117(7) 0.0117(7)
C2 0.0639(11) 0.0742(13) 0.0799(14) 0.0418(10) 0.0281(10) 0.0305(10)
C3 0.0525(11) 0.1021(16) 0.0756(13) 0.0392(11) 0.0188(10) 0.0464(12)
C4 0.0531(10) 0.0885(15) 0.0530(10) 0.0197(10) 0.0013(8) 0.0223(10)
C5 0.0553(10) 0.0554(10) 0.0493(9) 0.0174(8) 0.0063(8) 0.0086(8)
C6 0.0414(8) 0.0380(7) 0.0461(8) 0.0119(6) 0.0106(6) 0.0142(6)
C7 0.0531(9) 0.0434(8) 0.0519(9) 0.0244(7) 0.0114(7) 0.0085(7)
C8 0.0511(9) 0.0496(9) 0.0475(9) 0.0219(7) 0.0091(7) 0.0192(7)
C9 0.0443(8) 0.0465(8) 0.0451(8) 0.0246(7) 0.0063(6) 0.0143(6)
C10 0.0429(8) 0.0445(8) 0.0443(8) 0.0238(7) 0.0069(6) 0.0102(6)
C11 0.0465(8) 0.0436(8) 0.0556(9) 0.0235(7) 0.0114(7) 0.0144(7)
C12 0.0540(10) 0.0418(8) 0.0602(10) 0.0184(7) 0.0027(8) 0.0086(7)
C13 0.0676(11) 0.0496(9) 0.0498(9) 0.0309(8) 0.0024(8) 0.0066(7)
C14 0.0618(10) 0.0556(10) 0.0444(9) 0.0331(8) 0.0108(7) 0.0159(7)
C15 0.1375(17) 0.0678(10) 0.0570(9) 0.0373(11) 0.0030(10) 0.0026(8)
C16 0.0783(19) 0.0780(18) 0.0525(14) 0.0396(17) -0.0006(14) -0.0091(13)
C17 0.1375(17) 0.0678(10) 0.0570(9) 0.0373(11) 0.0030(10) 0.0026(8)
C18 0.0596(11) 0.0532(10) 0.0888(15) 0.0155(9) 0.0242(10) 0.0226(10)
C16A 0.0783(19) 0.0780(18) 0.0525(14) 0.0396(17) -0.0006(14) -0.0091(13)

loop_
_atom_type_symbol
_atom_type_description
_atom_type_scat_dispersion_real
_atom_type_scat_dispersion_imag
_atom_type_scat_source
C C 0.0181 0.0091 'International Tables Vol C Tables 4.2.6.8 and 6.1.1.4'
H H 0.0000 0.0000 'International Tables Vol C Tables 4.2.6.8 and 6.1.1.4'
O O 0.0492 0.0322 'International Tables Vol C Tables 4.2.6.8 and 6.1.1.4'
N N 0.0311 0.0180 'International Tables Vol C Tables 4.2.6.8 and 6.1.1.4'

loop_
_geom_angle_atom_site_label_1
_geom_angle_atom_site_label_2
_geom_angle_atom_site_label_3
_geom_angle
_geom_angle_publ_flag
C10 O1 C7 113.65(12) yes
C11 O2 C18 117.67(15) ?
C6 N1 C7 115.33(13) yes
C6 N1 C8 117.51(13) yes
C7 N1 C8 109.17(13) yes
C2 C1 H1 119.9 ?
C2 C1 C6 120.30(17) ?
C6 C1 H1 119.9 ?
C1 C2 H2 119.6 ?
C3 C2 C1 120.71(19) ?
C3 C2 H2 119.6 ?
C2 C3 H3 120.3 ?
C2 C3 C4 119.46(18) ?
C4 C3 H3 120.3 ?
C3 C4 H4 119.8 ?
C5 C4 C3 120.37(18) ?
C5 C4 H4 119.8 ?
C4 C5 H5 119.7 ?
C4 C5 C6 120.62(18) ?
C6 C5 H5 119.7 ?
C1 C6 N1 123.14(14) ?
C1 C6 C5 118.54(16) ?
C5 C6 N1 118.30(15) ?
O1 C7 H7A 108.9 ?
O1 C7 H7B 108.9 ?
N1 C7 O1 113.26(13) ?
N1 C7 H7A 108.9 ?
N1 C7 H7B 108.9 ?
H7A C7 H7B 107.7 ?
N1 C8 H8A 109.1 ?
N1 C8 H8B 109.1 ?
N1 C8 C9 112.41(13) ?
H8A C8 H8B 107.9 ?
C9 C8 H8A 109.1 ?
C9 C8 H8B 109.1 ?
C10 C9 C8 118.78(14) ?
C10 C9 C14 119.50(15) ?
C14 C9 C8 121.72(15) ?
O1 C10 C9 122.98(14) ?
O1 C10 C11 117.02(14) ?
C9 C10 C11 119.99(15) ?
O2 C11 C10 115.13(14) ?
O2 C11 C12 125.52(15) ?
C12 C11 C10 119.36(16) ?
C11 C12 H12 119.3 ?
C11 C12 C13 121.45(16) ?
C13 C12 H12 119.3 ?
C12 C13 C15 119.89(19) ?
C14 C13 C12 118.48(16) ?
C14 C13 C15 121.63(19) ?
C9 C14 H14 119.4 ?
C13 C14 C9 121.22(16) ?
C13 C14 H14 119.4 ?
C13 C15 H15A 108.3 ?
C13 C15 H15B 108.3 ?
C13 C15 H15C 107.5 ?
C13 C15 H15D 107.5 ?
H15A C15 H15B 107.4 ?
H15A C15 H15C 51.2 ?
H15A C15 H15D 57.7 ?
H15B C15 H15C 142.9 ?
H15B C15 H15D 52.4 ?
H15C C15 H15D 107.0 ?
C16 C15 C13 115.9(2) ?
C16 C15 H15A 108.3 ?
C16 C15 H15B 108.3 ?
C16 C15 H15C 63.0 ?
C16 C15 H15D 136.5 ?
C16A C15 C13 119.2(3) ?
C16A C15 H15A 132.4 ?
C16A C15 H15B 61.8 ?
C16A C15 H15C 107.5 ?
C16A C15 H15D 107.5 ?
C16A C15 C16 48.1(3) ?
C15 C16 H16 115.5 ?
C17 C16 C15 129.1(3) ?
C17 C16 H16 115.5 ?
C16 C17 H17A 120.0 ?
C16 C17 H17B 120.0 ?
C16 C17 H17C 70.0 ?
C16 C17 H17D 167.1 ?
C16 C17 C16A 50.8(4) ?
H17A C17 H17B 120.0 ?
H17A C17 H17C 159.0 ?
H17A C17 H17D 53.8 ?
H17B C17 H17C 53.8 ?
H17B C17 H17D 67.4 ?
H17C C17 H17D 120.0 ?
C16A C17 H17A 69.9 ?
C16A C17 H17B 167.4 ?
C16A C17 H17C 120.0 ?
C16A C17 H17D 120.0 ?
O2 C18 H18A 109.5 ?
O2 C18 H18B 109.5 ?
O2 C18 H18C 109.5 ?
H18A C18 H18B 109.5 ?
H18A C18 H18C 109.5 ?
H18B C18 H18C 109.5 ?
C15 C16A H16A 114.7 ?
C17 C16A C15 130.5(6) ?
C17 C16A H16A 114.7 ?

loop_
_geom_bond_atom_site_label_1
_geom_bond_atom_site_label_2
_geom_bond_distance
_geom_bond_publ_flag
O1 C7 1.4463(19) yes
O1 C10 1.3716(18) yes
O2 C11 1.367(2) yes
O2 C18 1.423(2) yes
N1 C6 1.427(2) yes
N1 C7 1.432(2) yes
N1 C8 1.463(2) yes
C1 H1 0.9300 ?
C1 C2 1.384(3) ?
C1 C6 1.387(2) ?
C2 H2 0.9300 ?
C2 C3 1.368(3) ?
C3 H3 0.9300 ?
C3 C4 1.379(3) ?
C4 H4 0.9300 ?
C4 C5 1.378(3) ?
C5 H5 0.9300 ?
C5 C6 1.388(2) ?
C7 H7A 0.9700 ?
C7 H7B 0.9700 ?
C8 H8A 0.9700 ?
C8 H8B 0.9700 ?
C8 C9 1.511(2) ?
C9 C10 1.386(2) ?
C9 C14 1.395(2) ?
C10 C11 1.404(2) ?
C11 C12 1.378(2) ?
C12 H12 0.9300 ?
C12 C13 1.395(3) ?
C13 C14 1.384(3) ?
C13 C15 1.524(3) ?
C14 H14 0.9300 ?
C15 H15A 0.9700 ?
C15 H15B 0.9700 ?
C15 H15C 0.9700 ?
C15 H15D 0.9700 ?
C15 C16 1.408(4) ?
C15 C16A 1.368(8) ?
C16 H16 0.9300 ?
C16 C17 1.308(4) ?
C17 H17A 0.9300 ?
C17 H17B 0.9300 ?
C17 H17C 0.9300 ?
C17 H17D 0.9300 ?
C17 C16A 1.332(7) ?
C18 H18A 0.9600 ?
C18 H18B 0.9600 ?
C18 H18C 0.9600 ?
C16A H16A 0.9300 ?

loop_
_geom_torsion_atom_site_label_1
_geom_torsion_atom_site_label_2
_geom_torsion_atom_site_label_3
_geom_torsion_atom_site_label_4
_geom_torsion
O1 C10 C11 O2 -1.0(2)
O1 C10 C11 C12 178.79(14)
O2 C11 C12 C13 179.05(15)
N1 C8 C9 C10 -17.6(2)
N1 C8 C9 C14 162.77(14)
C1 C2 C3 C4 0.1(3)
C2 C1 C6 N1 -177.76(15)
C2 C1 C6 C5 0.4(2)
C2 C3 C4 C5 0.4(3)
C3 C4 C5 C6 -0.6(3)
C4 C5 C6 N1 178.38(16)
C4 C5 C6 C1 0.2(3)
C6 N1 C7 O1 71.23(17)
C6 N1 C8 C9 -87.32(17)
C6 C1 C2 C3 -0.5(3)
C7 O1 C10 C9 -16.4(2)
C7 O1 C10 C11 164.92(13)
C7 N1 C6 C1 -114.38(17)
C7 N1 C6 C5 67.48(18)
C7 N1 C8 C9 46.45(17)
C8 N1 C6 C1 16.6(2)
C8 N1 C6 C5 -161.52(14)
C8 N1 C7 O1 -63.64(17)
C8 C9 C10 O1 2.1(2)
C8 C9 C10 C11 -179.22(13)
C8 C9 C14 C13 179.36(15)
C9 C10 C11 O2 -179.74(13)
C9 C10 C11 C12 0.1(2)
C10 O1 C7 N1 47.99(18)
C10 C9 C14 C13 -0.3(2)
C10 C11 C12 C13 -0.7(3)
C11 C12 C13 C14 0.9(3)
C11 C12 C13 C15 -178.27(19)
C12 C13 C14 C9 -0.4(3)
C12 C13 C15 C16 -113.3(3)
C12 C13 C15 C16A -167.9(4)
C13 C15 C16 C17 -117.6(3)
C13 C15 C16A C17 110.4(6)
C14 C9 C10 O1 -178.21(13)
C14 C9 C10 C11 0.4(2)
C14 C13 C15 C16 67.6(4)
C14 C13 C15 C16A 13.0(5)
C15 C13 C14 C9 178.77(18)
C15 C16 C17 C16A 10.4(4)
C16 C15 C16A C17 10.5(4)
C16 C17 C16A C15 -10.9(4)
C18 O2 C11 C10 178.62(15)
C18 O2 C11 C12 -1.2(2)
C16A C15 C16 C17 -10.5(4)
